data_4349518
loop_
_publ_author_name
'Li, Hong-Qing'
'Ding, Zhong-Yu'
'Pan, Yao'
'Liu, Chun-Hua'
'Zhu, Yuan-Yuan'

_publ_section_title
;
 Fluorescence tuning of Zn(ii)-based metallo-supramolecular coordination
 polymers and their application for picric acid detection
;
_journal_issue 11
_journal_name_full 'Inorganic Chemistry Frontiers'
_journal_page_first 1363
_journal_paper_doi 10.1039/C6QI00267F
_journal_volume 3
_journal_year 2016
_chemical_compound_source none
_chemical_formula_moiety 'C30 H36 Br2 N6 O4 Zn, Cl2 O8'
_chemical_formula_sum 'C30 H36 Br2 Cl2 N6 O12 Zn'
_chemical_formula_weight 968.74
_chemical_name_common C1
_chemical_name_systematic C1
_space_group_crystal_system orthorhombic
_space_group_IT_number 70
_space_group_name_Hall '-F 2uv 2vw'
_space_group_name_H-M_alt 'F d d d :2'
_atom_sites_solution_hydrogens geom
_atom_sites_solution_primary direct
_audit_creation_date 2016-05-10
_audit_creation_method
;
Olex2 1.2
(compiled 2016.02.19 svn.r3266 for OlexSys, GUI svn.r5155)
;
_audit_update_record
;
2016-05-10 deposited with the CCDC.
2016-08-23 downloaded from the CCDC.
;
_cell_angle_alpha 90
_cell_angle_beta 90
_cell_angle_gamma 90
_cell_formula_units_Z 8
_cell_length_a 11.337(4)
_cell_length_b 19.412(7)
_cell_length_c 33.776(11)
_cell_measurement_reflns_used 5403
_cell_measurement_temperature 293.1500
_cell_measurement_theta_max 27.4778
_cell_measurement_theta_min 1.2058
_cell_volume 7433(4)
_computing_cell_refinement 'CrystalClear (Rigaku Inc., 2008)'
_computing_data_collection 'CrystalClear (Rigaku Inc., 2008)'
_computing_data_reduction 'CrystalClear (Rigaku Inc., 2008)'
_computing_molecular_graphics 'Olex2 (Dolomanov et al., 2009)'
_computing_publication_material 'Olex2 (Dolomanov et al., 2009)'
_computing_structure_refinement 'XL (Sheldrick, 2008)'
_computing_structure_solution 'ShelXT (Sheldrick, 2015)'
_diffrn_ambient_temperature 293(2)
_diffrn_detector_area_resol_mean 28.5714
_diffrn_measured_fraction_theta_full 0.998
_diffrn_measured_fraction_theta_max 0.995
_diffrn_measurement_details
;
scan:
	Number of images: 360
	           Slice: -110.0000 - 70.0000
	     Image width: 0.5000
	        Exp time: 1.0000
	   Rotation axis: Omega
	           Omega: 0.0000
	             Chi: 45.0000
	             Phi: 90.0000
	             XTD: 45.1231
	          2theta: -20.1757
;
_diffrn_measurement_device
;
Saturn724+ (2x2 bin mode)
;
_diffrn_measurement_device_details
;
AFC10: Fixed Chi 2 circle
;
_diffrn_measurement_method dtprofit.ref
_diffrn_radiation_type MoK\a
_diffrn_radiation_wavelength 0.71075
_diffrn_reflns_av_R_equivalents 0.0416
_diffrn_reflns_av_unetI/netI 0.0372
_diffrn_reflns_Laue_measured_fraction_full 0.998
_diffrn_reflns_Laue_measured_fraction_max 0.995
_diffrn_reflns_limit_h_max 14
_diffrn_reflns_limit_h_min -14
_diffrn_reflns_limit_k_max 24
_diffrn_reflns_limit_k_min -18
_diffrn_reflns_limit_l_max 43
_diffrn_reflns_limit_l_min -25
_diffrn_reflns_number 7208
_diffrn_reflns_point_group_measured_fraction_full 0.998
_diffrn_reflns_point_group_measured_fraction_max 0.995
_diffrn_reflns_theta_full 25.242
_diffrn_reflns_theta_max 27.492
_diffrn_reflns_theta_min 2.166
_exptl_absorpt_coefficient_mu 3.023
_exptl_absorpt_correction_T_max 1.0000
_exptl_absorpt_correction_T_min 0.5933
_exptl_absorpt_correction_type multi-scan
_exptl_crystal_colour Colorless
_exptl_crystal_density_diffrn 1.731
_exptl_crystal_description block
_exptl_crystal_F_000 3904
_exptl_crystal_preparation Luminescent
_exptl_crystal_recrystallization_method 'Re-crystallisation from solvent'
_exptl_crystal_size_max 0.27
_exptl_crystal_size_mid 0.25
_exptl_crystal_size_min 0.24
_refine_diff_density_max 0.364
_refine_diff_density_min -0.526
_refine_diff_density_rms 0.077
_refine_ls_extinction_coef 0.00023(5)
_refine_ls_extinction_expression Fc^*^=kFc[1+0.001xFc^2^\l^3^/sin(2\q)]^-1/4^
_refine_ls_extinction_method 'SHELXL-2014/7 (Sheldrick 2014'
_refine_ls_goodness_of_fit_ref 1.216
_refine_ls_hydrogen_treatment constr
_refine_ls_matrix_type full
_refine_ls_number_parameters 144
_refine_ls_number_reflns 2133
_refine_ls_number_restraints 0
_refine_ls_restrained_S_all 1.216
_refine_ls_R_factor_all 0.0747
_refine_ls_R_factor_gt 0.0610
_refine_ls_shift/su_max 0.000
_refine_ls_shift/su_mean 0.000
_refine_ls_structure_factor_coef Fsqd
_refine_ls_weighting_details 'w=1/[\s^2^(Fo^2^)+(0.0433P)^2^+39.4377P] where P=(Fo^2^+2Fc^2^)/3'
_refine_ls_weighting_scheme calc
_refine_ls_wR_factor_gt 0.1322
_refine_ls_wR_factor_ref 0.1394
_reflns_Friedel_coverage 0.000
_reflns_number_gt 1791
_reflns_number_total 2133
_reflns_threshold_expression 'I > 2\s(I)'
_cod_data_source_file c6qi00267f2.cif
_cod_data_source_block C1
_cod_depositor_comments
;
The following automatic conversions were performed:

data item '_exptl_absorpt_correction_type' value 'Multi-scan' was
changed to 'multi-scan' in accordance with the
/home/saulius/struct/COD-crude-data/automatic-downloads/DataCite-retrospective/RSC/depositions/lib/dictionaries/cif_core.dic
dictionary named 'cif_core.dic' version 2.4.2 last updated on
2011-04-26.

Automatic conversion script
Id: cif_fix_values 6909 2019-04-08 15:41:33Z antanas 
;
_cod_original_sg_symbol_H-M 'F d d d'
_cod_database_code 4349518
_shelx_space_group_comment
;
The symmetry employed for this shelxl refinement is uniquely defined
by the following loop, which should always be used as a source of
symmetry information in preference to the above space-group names.
They are only intended as comments.
;
_exptl_absorpt_special_details SADABS
_olex2_refinement_description
;
1. Fixed Uiso
 At 1.2 times of:
  All C(H) groups, All C(H,H) groups
 At 1.5 times of:
  All C(H,H,H) groups
2. Others
 Fixed Sof: O2(0.5) O3(0.5) O4(0.5) O5(0.5)
3.a Secondary CH2 refined with riding coordinates:
 C5(H5A,H5B)
3.b Aromatic/amide H refined with riding coordinates:
 C2(H2)
3.c Idealised Me refined as rotating group:
 C7(H7A,H7B,H7C), C8(H8A,H8B,H8C)
;
_shelx_shelxl_version_number 2014/7
_olex2_submission_special_instructions 'No special instructions were received'
_solvent_exptl_crystal_recrystallization_method acetonitrile/ether

loop_
_space_group_symop_operation_xyz
'x, y, z'
'-x+3/4, -y+3/4, z'
'-x+3/4, y, -z+3/4'
'x, -y+3/4, -z+3/4'
'x, y+1/2, z+1/2'
'-x+3/4, -y+5/4, z+1/2'
'-x+3/4, y+1/2, -z+5/4'
'x, -y+5/4, -z+5/4'
'x+1/2, y, z+1/2'
'-x+5/4, -y+3/4, z+1/2'
'-x+5/4, y, -z+5/4'
'x+1/2, -y+3/4, -z+5/4'
'x+1/2, y+1/2, z'
'-x+5/4, -y+5/4, z'
'-x+5/4, y+1/2, -z+3/4'
'x+1/2, -y+5/4, -z+3/4'
'-x, -y, -z'
'x-3/4, y-3/4, -z'
'x-3/4, -y, z-3/4'
'-x, y-3/4, z-3/4'
'-x, -y+1/2, -z+1/2'
'x-3/4, y-1/4, -z+1/2'
'x-3/4, -y+1/2, z-1/4'
'-x, y-1/4, z-1/4'
'-x+1/2, -y, -z+1/2'
'x-1/4, y-3/4, -z+1/2'
'x-1/4, -y, z-1/4'
'-x+1/2, y-3/4, z-1/4'
'-x+1/2, -y+1/2, -z'
'x-1/4, y-1/4, -z'
'x-1/4, -y+1/2, z-3/4'
'-x+1/2, y-1/4, z-3/4'

loop_
_atom_site_label
_atom_site_type_symbol
_atom_site_fract_x
_atom_site_fract_y
_atom_site_fract_z
_atom_site_U_iso_or_equiv
_atom_site_adp_type
_atom_site_occupancy
_atom_site_site_symmetry_order
_atom_site_calc_flag
_atom_site_refinement_flags_posn
_atom_site_refinement_flags_adp
_atom_site_refinement_flags_occupancy
_atom_site_disorder_assembly
_atom_site_disorder_group
Br1 Br 0.3750 0.72081(3) 0.3750 0.0745(3) Uani 1 2 d S T P . .
Zn1 Zn 0.3750 0.3750 0.3750 0.0389(3) Uani 1 4 d S T P . .
O1 O 0.5907(3) 0.50000(15) 0.45041(9) 0.0526(8) Uani 1 1 d . . . . .
N1 N 0.3750 0.4837(2) 0.3750 0.0341(9) Uani 1 2 d S T P . .
N2 N 0.5107(3) 0.40674(16) 0.42120(9) 0.0383(7) Uani 1 1 d . . . . .
C1 C 0.3750 0.6245(3) 0.3750 0.0427(13) Uani 1 2 d S T P . .
C2 C 0.4482(4) 0.5895(2) 0.40070(12) 0.0417(9) Uani 1 1 d . . . . .
H2 H 0.4976 0.6129 0.4181 0.050 Uiso 1 1 calc R . . . .
C3 C 0.4455(3) 0.51809(19) 0.39959(11) 0.0350(8) Uani 1 1 d . . . . .
C4 C 0.5168(3) 0.4721(2) 0.42411(11) 0.0376(8) Uani 1 1 d . . . . .
C5 C 0.6476(5) 0.4423(2) 0.46988(17) 0.0670(15) Uani 1 1 d . . . . .
H5A H 0.6305 0.4426 0.4980 0.080 Uiso 1 1 calc R . . . .
H5B H 0.7324 0.4445 0.4663 0.080 Uiso 1 1 calc R . . . .
C6 C 0.5968(4) 0.3771(2) 0.45024(12) 0.0434(9) Uani 1 1 d . . . . .
C7 C 0.5318(5) 0.3323(3) 0.47939(15) 0.0709(15) Uani 1 1 d . . . . .
H7A H 0.4740 0.3594 0.4931 0.106 Uiso 1 1 calc GR . . . .
H7B H 0.5868 0.3135 0.4981 0.106 Uiso 1 1 calc GR . . . .
H7C H 0.4933 0.2955 0.4655 0.106 Uiso 1 1 calc GR . . . .
C8 C 0.6907(4) 0.3375(3) 0.42850(15) 0.0652(14) Uani 1 1 d . . . . .
H8A H 0.6553 0.2995 0.4147 0.098 Uiso 1 1 calc GR . . . .
H8B H 0.7477 0.3204 0.4471 0.098 Uiso 1 1 calc GR . . . .
H8C H 0.7290 0.3673 0.4098 0.098 Uiso 1 1 calc GR . . . .
Cl1 Cl 0.1250 0.6250 0.45301(5) 0.0607(5) Uani 1 2 d S T P . .
O2 O 0.0792(10) 0.5865(6) 0.4857(3) 0.106(4) Uani 0.5 1 d . . . A -1
O3 O 0.1429(9) 0.5821(5) 0.4189(3) 0.098(3) Uani 0.5 1 d . . . A -1
O4 O 0.0399(9) 0.6757(5) 0.4431(3) 0.092(3) Uani 0.5 1 d . . . A -1
O5 O 0.2341(9) 0.6556(7) 0.4636(3) 0.106(4) Uani 0.5 1 d . . . A -1

loop_
_atom_site_aniso_label
_atom_site_aniso_U_11
_atom_site_aniso_U_22
_atom_site_aniso_U_33
_atom_site_aniso_U_23
_atom_site_aniso_U_13
_atom_site_aniso_U_12
Br1 0.0930(6) 0.0302(4) 0.1004(7) 0.000 0.0108(5) 0.000
Zn1 0.0460(5) 0.0269(4) 0.0438(5) 0.000 0.000 0.000
O1 0.0583(18) 0.0425(17) 0.0569(18) -0.0106(14) -0.0224(15) -0.0027(14)
N1 0.037(2) 0.028(2) 0.037(2) 0.000 0.0040(19) 0.000
N2 0.0417(17) 0.0338(17) 0.0394(17) -0.0025(13) -0.0061(14) 0.0013(14)
C1 0.049(3) 0.027(2) 0.053(3) 0.000 0.018(3) 0.000
C2 0.044(2) 0.035(2) 0.046(2) -0.0074(17) 0.0038(18) -0.0038(18)
C3 0.0354(19) 0.0316(18) 0.0380(19) -0.0047(15) -0.0001(15) -0.0032(16)
C4 0.0361(19) 0.039(2) 0.038(2) -0.0063(16) -0.0037(16) 0.0005(16)
C5 0.078(4) 0.051(3) 0.072(3) -0.007(2) -0.043(3) 0.008(2)
C6 0.046(2) 0.040(2) 0.044(2) 0.0019(18) -0.0090(17) 0.0056(18)
C7 0.059(3) 0.094(4) 0.059(3) 0.029(3) -0.009(2) -0.001(3)
C8 0.058(3) 0.077(4) 0.060(3) -0.003(3) -0.004(2) 0.026(3)
Cl1 0.0633(10) 0.0541(10) 0.0646(11) 0.000 0.000 0.0068(8)
O2 0.103(8) 0.129(9) 0.087(7) 0.026(7) 0.045(6) 0.021(7)
O3 0.097(7) 0.104(7) 0.093(7) -0.036(6) 0.045(6) -0.008(6)
O4 0.087(6) 0.104(7) 0.085(7) -0.002(6) -0.027(5) 0.037(6)
O5 0.074(7) 0.146(10) 0.099(8) 0.008(7) -0.029(5) -0.011(7)

loop_
_atom_type_symbol
_atom_type_description
_atom_type_scat_dispersion_real
_atom_type_scat_dispersion_imag
_atom_type_scat_source
C C 0.0033 0.0016 'International Tables Vol C Tables 4.2.6.8 and 6.1.1.4'
H H 0.0000 0.0000 'International Tables Vol C Tables 4.2.6.8 and 6.1.1.4'
Br Br -0.2901 2.4595 'International Tables Vol C Tables 4.2.6.8 and 6.1.1.4'
Cl Cl 0.1484 0.1585 'International Tables Vol C Tables 4.2.6.8 and 6.1.1.4'
N N 0.0061 0.0033 'International Tables Vol C Tables 4.2.6.8 and 6.1.1.4'
O O 0.0106 0.0060 'International Tables Vol C Tables 4.2.6.8 and 6.1.1.4'
Zn Zn 0.2839 1.4301 'International Tables Vol C Tables 4.2.6.8 and 6.1.1.4'

loop_
_geom_angle_atom_site_label_1
_geom_angle_atom_site_label_2
_geom_angle_atom_site_label_3
_geom_angle
_geom_angle_site_symmetry_1
_geom_angle_site_symmetry_3
N1 Zn1 N1 180.0 . 2
N1 Zn1 N2 105.71(8) . 4
N1 Zn1 N2 74.29(8) 2 2
N1 Zn1 N2 105.71(8) 2 3
N1 Zn1 N2 105.71(8) 2 .
N1 Zn1 N2 105.71(8) . 2
N1 Zn1 N2 74.29(8) 2 4
N1 Zn1 N2 74.29(8) . .
N1 Zn1 N2 74.29(8) . 3
N2 Zn1 N2 93.42(17) 3 4
N2 Zn1 N2 94.98(17) . 4
N2 Zn1 N2 148.59(16) . 3
N2 Zn1 N2 94.98(17) 3 2
N2 Zn1 N2 148.59(16) 4 2
N2 Zn1 N2 93.43(17) . 2
C4 O1 C5 105.5(3) . .
C3 N1 Zn1 120.1(2) . .
C3 N1 Zn1 120.1(2) 3 .
C3 N1 C3 119.8(5) 3 .
C4 N2 Zn1 111.0(3) . .
C4 N2 C6 107.2(3) . .
C6 N2 Zn1 141.7(3) . .
C2 C1 Br1 119.5(3) 3 .
C2 C1 Br1 119.5(3) . .
C2 C1 C2 120.9(5) . 3
C1 C2 H2 121.2 . .
C1 C2 C3 117.5(4) . .
C3 C2 H2 121.2 . .
N1 C3 C2 122.1(4) . .
N1 C3 C4 112.2(3) . .
C2 C3 C4 125.7(3) . .
O1 C4 C3 118.4(3) . .
N2 C4 O1 119.3(4) . .
N2 C4 C3 122.3(3) . .
O1 C5 H5A 110.6 . .
O1 C5 H5B 110.6 . .
O1 C5 C6 105.8(3) . .
H5A C5 H5B 108.7 . .
C6 C5 H5A 110.6 . .
C6 C5 H5B 110.6 . .
N2 C6 C5 102.1(3) . .
N2 C6 C7 109.3(3) . .
N2 C6 C8 109.7(3) . .
C7 C6 C5 112.1(4) . .
C8 C6 C5 111.4(4) . .
C8 C6 C7 111.7(4) . .
C6 C7 H7A 109.5 . .
C6 C7 H7B 109.5 . .
C6 C7 H7C 109.5 . .
H7A C7 H7B 109.5 . .
H7A C7 H7C 109.5 . .
H7B C7 H7C 109.5 . .
C6 C8 H8A 109.5 . .
C6 C8 H8B 109.5 . .
C6 C8 H8C 109.5 . .
H8A C8 H8B 109.5 . .
H8A C8 H8C 109.5 . .
H8B C8 H8C 109.5 . .
O2 Cl1 O3 111.6(7) . .
O4 Cl1 O2 107.3(6) . .
O4 Cl1 O3 108.0(7) . .
O5 Cl1 O2 109.9(7) . .
O5 Cl1 O3 108.8(6) . .
O5 Cl1 O4 111.2(7) . .

loop_
_geom_bond_atom_site_label_1
_geom_bond_atom_site_label_2
_geom_bond_distance
_geom_bond_site_symmetry_2
Br1 C1 1.869(5) .
Zn1 N1 2.110(4) .
Zn1 N1 2.110(4) 2
Zn1 N2 2.276(3) .
Zn1 N2 2.276(3) 3
Zn1 N2 2.276(3) 4
Zn1 N2 2.276(3) 2
O1 C4 1.337(4) .
O1 C5 1.449(6) .
N1 C3 1.332(4) 3
N1 C3 1.332(4) .
N2 C4 1.273(5) .
N2 C6 1.499(5) .
C1 C2 1.380(5) .
C1 C2 1.380(5) 3
C2 H2 0.9300 .
C2 C3 1.387(5) .
C3 C4 1.462(5) .
C5 H5A 0.9700 .
C5 H5B 0.9700 .
C5 C6 1.542(6) .
C6 C7 1.506(6) .
C6 C8 1.504(6) .
C7 H7A 0.9600 .
C7 H7B 0.9600 .
C7 H7C 0.9600 .
C8 H8A 0.9600 .
C8 H8B 0.9600 .
C8 H8C 0.9600 .
Cl1 O2 1.430(10) .
Cl1 O3 1.435(9) .
Cl1 O4 1.419(9) .
Cl1 O5 1.418(10) .

loop_
_geom_torsion_atom_site_label_1
_geom_torsion_atom_site_label_2
_geom_torsion_atom_site_label_3
_geom_torsion_atom_site_label_4
_geom_torsion
_geom_torsion_site_symmetry_1
Br1 C1 C2 C3 -179.8(2) .
Zn1 N1 C3 C2 -179.8(3) .
Zn1 N1 C3 C4 0.3(4) .
Zn1 N2 C4 O1 178.9(3) .
Zn1 N2 C4 C3 -1.2(5) .
Zn1 N2 C6 C5 -178.2(4) .
Zn1 N2 C6 C7 -59.3(6) .
Zn1 N2 C6 C8 63.6(6) .
O1 C5 C6 N2 -1.4(5) .
O1 C5 C6 C7 -118.3(5) .
O1 C5 C6 C8 115.7(4) .
N1 C3 C4 O1 -179.4(3) .
N1 C3 C4 N2 0.6(5) .
C1 C2 C3 N1 -0.3(5) .
C1 C2 C3 C4 179.5(3) .
C2 C1 C2 C3 0.2(2) 3
C2 C3 C4 O1 0.8(6) .
C2 C3 C4 N2 -179.2(4) .
C3 N1 C3 C2 0.2(3) 3
C3 N1 C3 C4 -179.7(4) 3
C4 O1 C5 C6 1.0(5) .
C4 N2 C6 C5 1.3(5) .
C4 N2 C6 C7 120.2(4) .
C4 N2 C6 C8 -117.0(4) .
C5 O1 C4 N2 -0.2(6) .
C5 O1 C4 C3 179.9(4) .
C6 N2 C4 O1 -0.8(5) .
C6 N2 C4 C3 179.2(3) .
